data_4026947
loop_
_publ_author_name
'Biao Jiang'
'Lei Han'
'Yong-Le Li'
'Xiao-Long Zhao'
'Yang Lei'
'Dai-Qian Xie'
'John Z. H. Zhang'

_publ_section_title
;
 Combined Theoretical and Experimental Study on High Diastereoselective
 Chirality Transfer Based on [2.2]Paracyclophane Derivative Chiral Reagent
;
_journal_name_full 'Journal of Organic Chemistry'
_journal_page_first 1701
_journal_page_last 1709
_journal_paper_doi 10.1021/jo202186e
_journal_volume 77
_journal_year 2012
_chemical_absolute_configuration ad
_chemical_formula_sum 'C25 H25 N O'
_chemical_formula_weight 355.46
_chemical_name_systematic
; 
 ? 
;
_space_group_IT_number 19
_symmetry_cell_setting orthorhombic
_symmetry_space_group_name_Hall 'P 2ac 2ab'
_symmetry_space_group_name_H-M 'P 21 21 21'
_atom_sites_solution_hydrogens geom
_atom_sites_solution_primary direct
_atom_sites_solution_secondary difmap
_audit_creation_method SHELXL-97
_cell_angle_alpha 90.00
_cell_angle_beta 90.00
_cell_angle_gamma 90.00
_cell_formula_units_Z 4
_cell_length_a 8.1652(8)
_cell_length_b 8.6326(9)
_cell_length_c 27.024(3)
_cell_measurement_reflns_used 3095
_cell_measurement_temperature 293(2)
_cell_measurement_theta_max 48.834
_cell_measurement_theta_min 4.954
_cell_volume 1904.8(3)
_computing_cell_refinement 'Bruker SMART'
_computing_data_collection 'Bruker SMART'
_computing_data_reduction 'Bruker SHELXTL'
_computing_molecular_graphics 'Bruker SHELXTL'
_computing_publication_material 'Bruker SHELXTL'
_computing_structure_refinement 'SHELXL-97 (Sheldrick, 1997)'
_computing_structure_solution 'SHELXS-97 (Sheldrick, 1990)'
_diffrn_ambient_temperature 293(2)
_diffrn_measured_fraction_theta_full 0.995
_diffrn_measured_fraction_theta_max 0.995
_diffrn_measurement_device_type 'CCD area detector'
_diffrn_measurement_method 'phi and omega scans'
_diffrn_radiation_monochromator graphite
_diffrn_radiation_source 'fine-focus sealed tube'
_diffrn_radiation_type MoK\a
_diffrn_radiation_wavelength 0.71073
_diffrn_reflns_av_R_equivalents 0.1360
_diffrn_reflns_av_sigmaI/netI 0.0740
_diffrn_reflns_limit_h_max 8
_diffrn_reflns_limit_h_min -10
_diffrn_reflns_limit_k_max 10
_diffrn_reflns_limit_k_min -11
_diffrn_reflns_limit_l_max 34
_diffrn_reflns_limit_l_min -32
_diffrn_reflns_number 11240
_diffrn_reflns_theta_full 27.00
_diffrn_reflns_theta_max 27.00
_diffrn_reflns_theta_min 1.51
_exptl_absorpt_coefficient_mu 0.075
_exptl_absorpt_correction_T_max 1.00000
_exptl_absorpt_correction_T_min 0.75208
_exptl_absorpt_correction_type empirical
_exptl_crystal_colour colorless
_exptl_crystal_density_diffrn 1.239
_exptl_crystal_description prismatic
_exptl_crystal_F_000 760
_exptl_crystal_size_max 0.496
_exptl_crystal_size_mid 0.447
_exptl_crystal_size_min 0.315
_refine_diff_density_max 0.204
_refine_diff_density_min -0.165
_refine_diff_density_rms 0.039
_refine_ls_abs_structure_details 'Flack H D (1983), Acta Cryst. A39, 876-881'
_refine_ls_abs_structure_Flack 10(10)
_refine_ls_extinction_method none
_refine_ls_goodness_of_fit_ref 0.981
_refine_ls_hydrogen_treatment constr
_refine_ls_matrix_type full
_refine_ls_number_parameters 245
_refine_ls_number_reflns 2390
_refine_ls_number_restraints 0
_refine_ls_restrained_S_all 0.981
_refine_ls_R_factor_all 0.0565
_refine_ls_R_factor_gt 0.0463
_refine_ls_shift/su_max 0.000
_refine_ls_shift/su_mean 0.000
_refine_ls_structure_factor_coef Fsqd
_refine_ls_weighting_details 'calc w=1/[\s^2^(Fo^2^)+(0.0618P)^2^+0.0000P] where P=(Fo^2^+2Fc^2^)/3'
_refine_ls_weighting_scheme calc
_refine_ls_wR_factor_gt 0.1135
_refine_ls_wR_factor_ref 0.1186
_reflns_number_gt 1940
_reflns_number_total 2390
_reflns_threshold_expression >2sigma(I)
_cod_data_source_file jo202186e_si_005.cif
_cod_data_source_block cd2723
_cod_original_cell_volume 1904.9(3)
_cod_database_code 4026947

loop_
_symmetry_equiv_pos_as_xyz
'x, y, z'
'-x+1/2, -y, z+1/2'
'-x, y+1/2, -z+1/2'
'x+1/2, -y+1/2, -z'

loop_
_atom_site_label
_atom_site_type_symbol
_atom_site_fract_x
_atom_site_fract_y
_atom_site_fract_z
_atom_site_U_iso_or_equiv
_atom_site_adp_type
_atom_site_occupancy
_atom_site_symmetry_multiplicity
_atom_site_calc_flag
_atom_site_refinement_flags
O1 O 0.5913(3) 0.90244(18) 0.19588(6) 0.0535(5) Uani 1 1 d .
N1 N 0.6028(2) 0.6722(2) 0.15614(6) 0.0379(4) Uani 1 1 d .
C1 C 0.1343(4) 0.6762(4) 0.15240(13) 0.0803(10) Uani 1 1 d .
H1A H 0.0265 0.6320 0.1470 0.096 Uiso 1 1 calc R
H1B H 0.1533 0.6785 0.1878 0.096 Uiso 1 1 calc R
C2 C 0.2646(4) 0.5682(3) 0.12800(11) 0.0639(7) Uani 1 1 d .
H2A H 0.3258 0.5161 0.1539 0.077 Uiso 1 1 calc R
H2B H 0.2086 0.4895 0.1088 0.077 Uiso 1 1 calc R
C3 C 0.3820(3) 0.6529(3) 0.09502(8) 0.0433(5) Uani 1 1 d .
C4 C 0.5226(3) 0.7289(2) 0.11158(7) 0.0358(5) Uani 1 1 d .
C5 C 0.5803(3) 0.8585(3) 0.08750(8) 0.0423(5) Uani 1 1 d .
H5 H 0.6718 0.9099 0.0998 0.051 Uiso 1 1 calc R
C6 C 0.5035(3) 0.9139(3) 0.04482(8) 0.0478(6) Uani 1 1 d .
C7 C 0.3924(4) 0.8167(3) 0.02236(8) 0.0567(7) Uani 1 1 d .
H7 H 0.3572 0.8379 -0.0097 0.068 Uiso 1 1 calc R
C8 C 0.3330(3) 0.6890(3) 0.04663(9) 0.0540(7) Uani 1 1 d .
H8 H 0.2584 0.6248 0.0306 0.065 Uiso 1 1 calc R
C9 C 0.5152(4) 1.0816(3) 0.02958(10) 0.0667(8) Uani 1 1 d .
H9A H 0.5316 1.0869 -0.0059 0.080 Uiso 1 1 calc R
H9B H 0.6101 1.1277 0.0454 0.080 Uiso 1 1 calc R
C10 C 0.3595(6) 1.1785(4) 0.04346(14) 0.1006(13) Uani 1 1 d .
H10A H 0.3938 1.2758 0.0582 0.121 Uiso 1 1 calc R
H10B H 0.2991 1.2023 0.0135 0.121 Uiso 1 1 calc R
C11 C 0.2476(4) 1.0957(3) 0.07901(10) 0.0654(8) Uani 1 1 d .
C12 C 0.2968(4) 1.0721(3) 0.12789(10) 0.0570(7) Uani 1 1 d .
H12 H 0.3675 1.1420 0.1430 0.068 Uiso 1 1 calc R
C13 C 0.2411(3) 0.9461(3) 0.15362(9) 0.0546(6) Uani 1 1 d .
H13 H 0.2764 0.9317 0.1860 0.066 Uiso 1 1 calc R
C14 C 0.1347(3) 0.8398(3) 0.13330(10) 0.0573(7) Uani 1 1 d .
C15 C 0.0581(4) 0.8846(4) 0.08957(12) 0.0735(10) Uani 1 1 d .
H15 H -0.0319 0.8291 0.0782 0.088 Uiso 1 1 calc R
C16 C 0.1136(4) 1.0096(5) 0.06303(11) 0.0767(11) Uani 1 1 d .
H16 H 0.0607 1.0373 0.0339 0.092 Uiso 1 1 calc R
C17 C 0.6440(3) 0.7724(3) 0.19426(7) 0.0397(5) Uani 1 1 d .
C18 C 0.7584(4) 0.7133(3) 0.23432(8) 0.0525(6) Uani 1 1 d .
H18A H 0.6946 0.6656 0.2605 0.063 Uiso 1 1 calc R
H18B H 0.8301 0.6348 0.2205 0.063 Uiso 1 1 calc R
C19 C 0.8608(4) 0.8431(4) 0.25577(11) 0.0731(9) Uani 1 1 d .
H19A H 0.9406 0.8756 0.2318 0.110 Uiso 1 1 calc R
H19B H 0.9156 0.8071 0.2850 0.110 Uiso 1 1 calc R
H19C H 0.7911 0.9289 0.2641 0.110 Uiso 1 1 calc R
C20 C 0.6609(3) 0.5151(3) 0.15428(8) 0.0380(5) Uani 1 1 d .
C21 C 0.6211(3) 0.4109(3) 0.19155(9) 0.0485(6) Uani 1 1 d .
H21 H 0.5511 0.4405 0.2170 0.058 Uiso 1 1 calc R
C22 C 0.6858(4) 0.2633(3) 0.19069(11) 0.0613(7) Uani 1 1 d .
H22 H 0.6611 0.1941 0.2160 0.074 Uiso 1 1 calc R
C23 C 0.7867(4) 0.2179(3) 0.15254(11) 0.0636(8) Uani 1 1 d .
H23 H 0.8316 0.1189 0.1524 0.076 Uiso 1 1 calc R
C24 C 0.8210(4) 0.3189(3) 0.11477(11) 0.0619(7) Uani 1 1 d .
H24 H 0.8871 0.2874 0.0886 0.074 Uiso 1 1 calc R
C25 C 0.7580(3) 0.4665(3) 0.11542(8) 0.0490(6) Uani 1 1 d .
H25 H 0.7808 0.5341 0.0895 0.059 Uiso 1 1 calc R

loop_
_atom_site_aniso_label
_atom_site_aniso_U_11
_atom_site_aniso_U_22
_atom_site_aniso_U_33
_atom_site_aniso_U_23
_atom_site_aniso_U_13
_atom_site_aniso_U_12
O1 0.0707(12) 0.0435(10) 0.0463(9) -0.0050(8) -0.0153(9) 0.0056(9)
N1 0.0477(10) 0.0381(10) 0.0280(8) 0.0032(7) -0.0027(8) 0.0012(9)
C1 0.071(2) 0.087(2) 0.083(2) -0.0090(18) 0.0254(18) -0.0181(19)
C2 0.0520(15) 0.0621(17) 0.0777(17) 0.0036(15) 0.0005(15) -0.0106(14)
C3 0.0447(12) 0.0439(12) 0.0415(11) -0.0049(10) -0.0013(10) 0.0056(11)
C4 0.0407(12) 0.0398(11) 0.0269(9) -0.0014(9) 0.0012(9) 0.0046(9)
C5 0.0399(12) 0.0522(14) 0.0349(10) 0.0048(10) 0.0042(9) 0.0049(10)
C6 0.0513(14) 0.0615(16) 0.0306(10) 0.0068(11) 0.0096(11) 0.0142(12)
C7 0.0677(17) 0.0745(18) 0.0279(10) -0.0032(11) -0.0046(11) 0.0259(16)
C8 0.0536(15) 0.0620(16) 0.0463(12) -0.0175(12) -0.0161(12) 0.0101(13)
C9 0.079(2) 0.0707(18) 0.0504(13) 0.0265(14) 0.0064(15) 0.0117(16)
C10 0.132(3) 0.074(2) 0.096(2) 0.0302(19) 0.031(3) 0.042(2)
C11 0.073(2) 0.0610(17) 0.0620(16) -0.0028(14) 0.0081(16) 0.0326(16)
C12 0.0585(16) 0.0582(16) 0.0542(14) -0.0174(13) -0.0013(13) 0.0081(13)
C13 0.0458(13) 0.0761(18) 0.0420(12) -0.0148(12) 0.0047(12) 0.0087(14)
C14 0.0414(13) 0.0763(18) 0.0541(14) -0.0169(14) 0.0066(12) 0.0044(14)
C15 0.0430(15) 0.105(3) 0.0728(19) -0.0301(19) -0.0086(15) 0.0105(16)
C16 0.071(2) 0.106(3) 0.0529(16) -0.0112(17) -0.0162(16) 0.047(2)
C17 0.0469(13) 0.0414(13) 0.0308(10) 0.0005(9) -0.0007(9) 0.0001(10)
C18 0.0588(15) 0.0618(15) 0.0367(11) 0.0011(11) -0.0114(11) 0.0042(13)
C19 0.0707(19) 0.086(2) 0.0622(16) -0.0238(16) -0.0267(15) 0.0098(18)
C20 0.0407(12) 0.0398(12) 0.0334(10) 0.0012(9) -0.0051(9) -0.0023(9)
C21 0.0529(14) 0.0472(14) 0.0453(12) 0.0067(11) -0.0029(12) -0.0013(11)
C22 0.0769(19) 0.0412(14) 0.0659(15) 0.0114(13) -0.0174(16) -0.0073(13)
C23 0.0712(19) 0.0411(14) 0.0786(18) -0.0070(14) -0.0205(17) 0.0106(14)
C24 0.0626(16) 0.0583(16) 0.0648(16) -0.0171(14) 0.0008(14) 0.0059(14)
C25 0.0547(14) 0.0513(14) 0.0409(12) -0.0021(10) 0.0023(11) -0.0007(12)

loop_
_atom_type_symbol
_atom_type_description
_atom_type_scat_dispersion_real
_atom_type_scat_dispersion_imag
_atom_type_scat_source
C C 0.0033 0.0000 'International Tables Vol C Tables 4.2.6.8 and 6.1.1.4'
H H 0.0000 0.0000 'International Tables Vol C Tables 4.2.6.8 and 6.1.1.4'
N N 0.0061 0.0000 'International Tables Vol C Tables 4.2.6.8 and 6.1.1.4'
O O 0.0106 0.0000 'International Tables Vol C Tables 4.2.6.8 and 6.1.1.4'

loop_
_geom_angle_atom_site_label_1
_geom_angle_atom_site_label_2
_geom_angle_atom_site_label_3
_geom_angle
C17 N1 C20 122.30(18)
C17 N1 C4 120.96(18)
C20 N1 C4 115.88(17)
C14 C1 C2 114.5(2)
C14 C1 H1A 108.6
C2 C1 H1A 108.6
C14 C1 H1B 108.6
C2 C1 H1B 108.6
H1A C1 H1B 107.6
C3 C2 C1 113.3(2)
C3 C2 H2A 108.9
C1 C2 H2A 108.9
C3 C2 H2B 108.9
C1 C2 H2B 108.9
H2A C2 H2B 107.7
C4 C3 C8 115.4(2)
C4 C3 C2 124.4(2)
C8 C3 C2 118.7(2)
C5 C4 C3 120.8(2)
C5 C4 N1 120.65(19)
C3 C4 N1 118.52(19)
C4 C5 C6 120.9(2)
C4 C5 H5 119.5
C6 C5 H5 119.5
C7 C6 C5 116.8(2)
C7 C6 C9 120.4(2)
C5 C6 C9 121.7(3)
C8 C7 C6 120.8(2)
C8 C7 H7 119.6
C6 C7 H7 119.6
C7 C8 C3 121.6(2)
C7 C8 H8 119.2
C3 C8 H8 119.2
C6 C9 C10 113.3(3)
C6 C9 H9A 108.9
C10 C9 H9A 108.9
C6 C9 H9B 108.9
C10 C9 H9B 108.9
H9A C9 H9B 107.7
C11 C10 C9 113.0(2)
C11 C10 H10A 109.0
C9 C10 H10A 109.0
C11 C10 H10B 109.0
C9 C10 H10B 109.0
H10A C10 H10B 107.8
C16 C11 C12 116.2(3)
C16 C11 C10 122.2(3)
C12 C11 C10 119.9(3)
C13 C12 C11 120.1(3)
C13 C12 H12 119.9
C11 C12 H12 119.9
C12 C13 C14 122.4(3)
C12 C13 H13 118.8
C14 C13 H13 118.8
C13 C14 C15 115.9(3)
C13 C14 C1 119.3(3)
C15 C14 C1 123.5(3)
C16 C15 C14 120.9(3)
C16 C15 H15 119.5
C14 C15 H15 119.5
C15 C16 C11 121.1(3)
C15 C16 H16 119.4
C11 C16 H16 119.4
O1 C17 N1 121.5(2)
O1 C17 C18 120.5(2)
N1 C17 C18 118.0(2)
C19 C18 C17 111.3(2)
C19 C18 H18A 109.4
C17 C18 H18A 109.4
C19 C18 H18B 109.4
C17 C18 H18B 109.4
H18A C18 H18B 108.0
C18 C19 H19A 109.5
C18 C19 H19B 109.5
H19A C19 H19B 109.5
C18 C19 H19C 109.5
H19A C19 H19C 109.5
H19B C19 H19C 109.5
C25 C20 C21 119.3(2)
C25 C20 N1 120.2(2)
C21 C20 N1 120.6(2)
C22 C21 C20 119.8(2)
C22 C21 H21 120.1
C20 C21 H21 120.1
C23 C22 C21 120.3(3)
C23 C22 H22 119.8
C21 C22 H22 119.8
C24 C23 C22 119.9(2)
C24 C23 H23 120.0
C22 C23 H23 120.0
C23 C24 C25 120.2(2)
C23 C24 H24 119.9
C25 C24 H24 119.9
C24 C25 C20 120.4(2)
C24 C25 H25 119.8
C20 C25 H25 119.8

loop_
_geom_bond_atom_site_label_1
_geom_bond_atom_site_label_2
_geom_bond_distance
O1 C17 1.203(3)
N1 C17 1.387(3)
N1 C20 1.438(3)
N1 C4 1.455(3)
C1 C14 1.504(5)
C1 C2 1.561(4)
C1 H1A 0.9700
C1 H1B 0.9700
C2 C3 1.500(4)
C2 H2A 0.9700
C2 H2B 0.9700
C3 C4 1.396(3)
C3 C8 1.403(3)
C4 C5 1.378(3)
C5 C6 1.398(3)
C5 H5 0.9300
C6 C7 1.377(4)
C6 C9 1.508(4)
C7 C8 1.371(4)
C7 H7 0.9300
C8 H8 0.9300
C9 C10 1.567(5)
C9 H9A 0.9700
C9 H9B 0.9700
C10 C11 1.506(5)
C10 H10A 0.9700
C10 H10B 0.9700
C11 C16 1.392(5)
C11 C12 1.395(4)
C12 C13 1.369(4)
C12 H12 0.9300
C13 C14 1.378(4)
C13 H13 0.9300
C14 C15 1.392(4)
C15 C16 1.373(5)
C15 H15 0.9300
C16 H16 0.9300
C17 C18 1.518(3)
C18 C19 1.514(4)
C18 H18A 0.9700
C18 H18B 0.9700
C19 H19A 0.9600
C19 H19B 0.9600
C19 H19C 0.9600
C20 C25 1.381(3)
C20 C21 1.389(3)
C21 C22 1.379(4)
C21 H21 0.9300
C22 C23 1.377(4)
C22 H22 0.9300
C23 C24 1.371(4)
C23 H23 0.9300
C24 C25 1.374(4)
C24 H24 0.9300
C25 H25 0.9300

loop_
_geom_torsion_atom_site_label_1
_geom_torsion_atom_site_label_2
_geom_torsion_atom_site_label_3
_geom_torsion_atom_site_label_4
_geom_torsion
C14 C1 C2 C3 8.1(4)
C1 C2 C3 C4 84.0(3)
C1 C2 C3 C8 -81.2(3)
C8 C3 C4 C5 16.8(3)
C2 C3 C4 C5 -148.8(2)
C8 C3 C4 N1 -165.9(2)
C2 C3 C4 N1 28.5(3)
C17 N1 C4 C5 47.2(3)
C20 N1 C4 C5 -122.4(2)
C17 N1 C4 C3 -130.1(2)
C20 N1 C4 C3 60.3(2)
C3 C4 C5 C6 -2.4(3)
N1 C4 C5 C6 -179.70(19)
C4 C5 C6 C7 -13.5(3)
C4 C5 C6 C9 154.8(2)
C5 C6 C7 C8 14.5(4)
C9 C6 C7 C8 -153.9(3)
C6 C7 C8 C3 0.3(4)
C4 C3 C8 C7 -15.9(4)
C2 C3 C8 C7 150.6(3)
C7 C6 C9 C10 67.4(3)
C5 C6 C9 C10 -100.4(3)
C6 C9 C10 C11 13.2(4)
C9 C10 C11 C16 -95.2(4)
C9 C10 C11 C12 69.4(4)
C16 C11 C12 C13 15.0(4)
C10 C11 C12 C13 -150.5(3)
C11 C12 C13 C14 -0.8(4)
C12 C13 C14 C15 -13.9(4)
C12 C13 C14 C1 153.5(3)
C2 C1 C14 C13 -85.2(3)
C2 C1 C14 C15 81.3(4)
C13 C14 C15 C16 14.3(4)
C1 C14 C15 C16 -152.6(3)
C14 C15 C16 C11 -0.2(4)
C12 C11 C16 C15 -14.6(4)
C10 C11 C16 C15 150.6(3)
C20 N1 C17 O1 -178.2(2)
C4 N1 C17 O1 12.9(3)
C20 N1 C17 C18 1.7(3)
C4 N1 C17 C18 -167.2(2)
O1 C17 C18 C19 -30.4(3)
N1 C17 C18 C19 149.7(2)
C17 N1 C20 C25 -118.3(2)
C4 N1 C20 C25 51.1(3)
C17 N1 C20 C21 61.3(3)
C4 N1 C20 C21 -129.3(2)
C25 C20 C21 C22 3.4(4)
N1 C20 C21 C22 -176.2(2)
C20 C21 C22 C23 -1.3(4)
C21 C22 C23 C24 -1.1(4)
C22 C23 C24 C25 1.5(4)
C23 C24 C25 C20 0.6(4)
C21 C20 C25 C24 -3.1(4)
N1 C20 C25 C24 176.5(2)

loop_
_cod_related_entry_id
_cod_related_entry_database
_cod_related_entry_code
1 ChemSpider 30659460
